data_4110917
loop_
_publ_author_name
'Lisa M. Heitmann'
'Alexander B. Taylor'
'P. John Hart'
'Adam R. Urbach'

_publ_contact_author_address
;Department of Chemistry 
Trinity University 
One Trinity Place 
San Antonio, TX 78212-7200 
;
_publ_contact_author_email Adam.Urbach@trinity.edu
_publ_contact_author_fax 210-999-7569
_publ_contact_author_name 'Adam R. Urbach'
_publ_contact_author_phone 210-999-7660
_publ_section_title
;
 Sequence-Specific Recognition and Cooperative Dimerization of N-Terminal
 Aromatic Peptides in Aqueous Solution by a Synthetic Host
;
_journal_name_full 'Journal of the American Chemical Society'
_journal_page_first 12574
_journal_page_last 12581
_journal_paper_doi 10.1021/ja064323s
_journal_volume 128
_journal_year 2006
_chemical_formula_moiety '(C48 H48 N32 O16), (C15 H17 N4 O4), 22(H2 O)'
_chemical_formula_sum 'C63 H172 N36 O44'
_chemical_formula_weight 2138.37
_chemical_name_common 'cucurbit[8]uril/WGG peptide complex'
_chemical_name_systematic
; 
 ? 
;
_space_group_IT_number 76
_symmetry_cell_setting tetragonal
_symmetry_space_group_name_Hall 'P 4w'
_symmetry_space_group_name_H-M 'P 41'
_atom_sites_solution_hydrogens geom
_atom_sites_solution_primary direct
_atom_sites_solution_secondary difmap
_audit_creation_method SHELXL-97
_cell_angle_alpha 90.00
_cell_angle_beta 90.00
_cell_angle_gamma 90.00
_cell_formula_units_Z 4
_cell_length_a 22.65(2)
_cell_length_b 22.65(2)
_cell_length_c 21.63(2)
_cell_measurement_temperature 293(2)
_cell_volume 11097(17)
_computing_cell_refinement 'HKL-2000 (Otwinowski & Minor, 1997)'
_computing_data_reduction 'HKL-2000 (Otwinowski & Minor, 1997)'
_computing_molecular_graphics 'COOT (Emsley & Cowtan, 2004)'
_computing_structure_refinement 'SHELXL-97 (Sheldrick, 1997)'
_computing_structure_solution 'SHELXS-97 (Sheldrick, 1990)'
_diffrn_ambient_temperature 293(2)
_diffrn_measured_fraction_theta_full 0.943
_diffrn_measured_fraction_theta_max 0.943
_diffrn_radiation_source 'storage ring'
_diffrn_radiation_type synchrotron
_diffrn_radiation_wavelength 0.88559
_diffrn_reflns_av_R_equivalents 0.0000
_diffrn_reflns_av_sigmaI/netI 0.0295
_diffrn_reflns_limit_h_max 24
_diffrn_reflns_limit_h_min 0
_diffrn_reflns_limit_k_max 17
_diffrn_reflns_limit_k_min -16
_diffrn_reflns_limit_l_max 20
_diffrn_reflns_limit_l_min 0
_diffrn_reflns_number 7260
_diffrn_reflns_theta_full 28.77
_diffrn_reflns_theta_max 28.77
_diffrn_reflns_theta_min 2.77
_exptl_absorpt_coefficient_mu 0.107
_exptl_crystal_colour colorless
_exptl_crystal_density_diffrn 1.280
_exptl_crystal_description prism
_exptl_crystal_F_000 4616
_exptl_crystal_size_max 0.8
_exptl_crystal_size_mid 0.2
_exptl_crystal_size_min 0.1
_refine_diff_density_max 0.713
_refine_diff_density_min -0.468
_refine_diff_density_rms 0.100
_refine_ls_abs_structure_details 'Flack H D (1983), Acta Cryst. A39, 876-881'
_refine_ls_abs_structure_Flack 0(10)
_refine_ls_extinction_method none
_refine_ls_goodness_of_fit_ref 2.610
_refine_ls_hydrogen_treatment mixed
_refine_ls_matrix_type full
_refine_ls_number_parameters 1272
_refine_ls_number_reflns 7260
_refine_ls_number_restraints 1648
_refine_ls_restrained_S_all 2.378
_refine_ls_R_factor_all 0.1301
_refine_ls_R_factor_gt 0.1288
_refine_ls_shift/su_max 0.142
_refine_ls_shift/su_mean 0.020
_refine_ls_structure_factor_coef Fsqd
_refine_ls_weighting_details 'calc w=1/[\s^2^(Fo^2^)+(0.1400P)^2^+0.0000P] where P=(Fo^2^+2Fc^2^)/3'
_refine_ls_weighting_scheme calc
_refine_ls_wR_factor_gt 0.3464
_refine_ls_wR_factor_ref 0.3488
_reflns_number_gt 7073
_reflns_number_total 7260
_reflns_threshold_expression >2sigma(I)
_cod_data_source_file ja064323ssi20060619_035012.cif
_cod_data_source_block Q8-WGG
_cod_original_cell_volume 11096(20)
_cod_database_code 4110917

loop_
_symmetry_equiv_pos_as_xyz
'x, y, z'
'-y, x, z+1/4'
'-x, -y, z+1/2'
'y, -x, z+3/4'

loop_
_atom_site_label
_atom_site_type_symbol
_atom_site_fract_x
_atom_site_fract_y
_atom_site_fract_z
_atom_site_U_iso_or_equiv
_atom_site_adp_type
_atom_site_occupancy
_atom_site_symmetry_multiplicity
_atom_site_calc_flag
_atom_site_refinement_flags
N_2001 N -0.1365(3) 0.3016(4) 0.2639(5) 0.094(2) Uani 1 1 d DU
H0A_2001 H -0.1395 0.2693 0.2871 0.141 Uiso 1 1 calc R
H0B_2001 H -0.1609 0.2988 0.2317 0.141 Uiso 1 1 calc R
H0C_2001 H -0.1460 0.3331 0.2863 0.141 Uiso 1 1 calc R
CA_2001 C -0.0760(4) 0.3075(3) 0.2417(4) 0.082(2) Uani 1 1 d DU
HA_2001 H -0.0500 0.3127 0.2775 0.098 Uiso 1 1 calc R
CB_2001 C -0.0559(3) 0.2498(3) 0.2052(5) 0.081(2) Uani 1 1 d DU
HB1_2001 H -0.0543 0.2164 0.2332 0.098 Uiso 1 1 calc R
HB2_2001 H -0.0841 0.2408 0.1728 0.098 Uiso 1 1 calc R
CG_2001 C 0.0034(3) 0.2604(3) 0.1779(4) 0.0727(17) Uani 1 1 d DU
CD1_2001 C 0.0575(3) 0.2491(3) 0.2033(4) 0.0742(18) Uani 1 1 d DU
HD1_2001 H 0.0642 0.2319 0.2417 0.089 Uiso 1 1 calc R
NE1_2001 N 0.1002(3) 0.2670(2) 0.1628(3) 0.0668(14) Uani 1 1 d DU
HE1_2001 H 0.1375 0.2635 0.1688 0.080 Uiso 1 1 calc R
CE2_2001 C 0.0750(3) 0.2915(2) 0.1114(3) 0.0682(16) Uani 1 1 d DU
CD2_2001 C 0.0141(3) 0.2873(3) 0.1186(3) 0.0731(17) Uani 1 1 d DU
CE3_2001 C -0.0227(4) 0.3093(4) 0.0712(4) 0.093(2) Uani 1 1 d DU
HE3_2001 H -0.0636 0.3072 0.0746 0.112 Uiso 1 1 calc R
CZ3_2001 C 0.0033(4) 0.3337(4) 0.0198(4) 0.099(3) Uani 1 1 d DU
HZ3_2001 H -0.0203 0.3485 -0.0118 0.118 Uiso 1 1 calc R
CH2_2001 C 0.0640(4) 0.3367(4) 0.0146(4) 0.087(2) Uani 1 1 d DU
HH2_2001 H 0.0802 0.3530 -0.0211 0.104 Uiso 1 1 calc R
CZ2_2001 C 0.1015(4) 0.3166(3) 0.0599(4) 0.0741(18) Uani 1 1 d DU
HZ2_2001 H 0.1423 0.3197 0.0563 0.089 Uiso 1 1 calc R
C_2001 C -0.0740(3) 0.3628(3) 0.2036(4) 0.083(2) Uani 1 1 d DU
O_2001 O -0.1116(3) 0.3709(3) 0.1630(4) 0.0976(18) Uani 1 1 d DU
N_2002 N -0.0287(4) 0.4001(3) 0.2109(4) 0.088(2) Uani 1 1 d DU
H0_2002 H -0.0043 0.3948 0.2409 0.106 Uiso 1 1 calc R
CA_2002 C -0.0202(5) 0.4489(4) 0.1692(6) 0.100(3) Uani 1 1 d DU
HA1_2002 H -0.0218 0.4352 0.1268 0.120 Uiso 1 1 calc R
HA2_2002 H 0.0182 0.4667 0.1762 0.120 Uiso 1 1 calc R
C_2002 C -0.0678(7) 0.4934(5) 0.1805(6) 0.150(6) Uani 1 1 d DU
O_2002 O -0.0980(5) 0.4977(4) 0.2270(5) 0.134(3) Uani 1 1 d DU
N_2003 N -0.0800(12) 0.5252(10) 0.1305(9) 0.290(16) Uani 1 1 d DU
H0_2003 H -0.0570 0.5252 0.0989 0.348 Uiso 1 1 calc R
CA_2003 C -0.1338(13) 0.5596(12) 0.1316(12) 0.286(14) Uani 1 1 d DU
HA1_2003 H -0.1665 0.5341 0.1427 0.343 Uiso 1 1 calc R
HA2_2003 H -0.1414 0.5749 0.0904 0.343 Uiso 1 1 calc R
C_2003 C -0.1309(14) 0.6108(10) 0.1769(15) 0.341(19) Uani 1 1 d DU
O_2003 O -0.179(2) 0.629(2) 0.197(2) 0.49(3) Uani 1 1 d DU
OXT_2003 O -0.0796(17) 0.6272(11) 0.185(3) 0.49(3) Uani 1 1 d DU
C1_3001 C 0.0532(5) 0.3840(4) -0.1459(6) 0.110(3) Uani 1 1 d DU
C2_3001 C 0.1370(5) 0.4480(5) -0.1275(5) 0.113(3) Uani 1 1 d DU
H2A_3001 H 0.1582 0.4138 -0.1428 0.136 Uiso 1 1 calc R
H2B_3001 H 0.1463 0.4809 -0.1546 0.136 Uiso 1 1 calc R
C3_3001 C 0.1912(4) 0.4233(3) -0.0329(4) 0.090(2) Uani 1 1 d DU
C4_3001 C 0.2539(5) 0.4266(5) 0.0568(5) 0.105(2) Uani 1 1 d DU
H4A_3001 H 0.2866 0.4542 0.0582 0.126 Uiso 1 1 calc R
H4B_3001 H 0.2682 0.3903 0.0381 0.126 Uiso 1 1 calc R
C5_3001 C 0.2406(4) 0.3593(3) 0.1447(4) 0.087(2) Uani 1 1 d DU
C6_3001 C 0.2513(3) 0.3176(4) 0.2465(4) 0.087(2) Uani 1 1 d DU
H6A_3001 H 0.2813 0.3328 0.2743 0.105 Uiso 1 1 calc R
H6B_3001 H 0.2689 0.2858 0.2228 0.105 Uiso 1 1 calc R
C7_3001 C 0.1939(3) 0.2335(3) 0.2842(4) 0.0788(19) Uani 1 1 d DU
C8_3001 C 0.1490(4) 0.1624(4) 0.3579(6) 0.094(2) Uani 1 1 d DU
H8A_3001 H 0.1613 0.1600 0.4008 0.113 Uiso 1 1 calc R
H8B_3001 H 0.1737 0.1355 0.3345 0.113 Uiso 1 1 calc R
C9_3001 C 0.0710(3) 0.1018(3) 0.3114(4) 0.0764(19) Uani 1 1 d DU
C10_3001 C -0.0172(4) 0.0415(3) 0.2935(4) 0.0779(18) Uani 1 1 d DU
H10A_3001 H -0.0304 0.0133 0.3243 0.094 Uiso 1 1 calc R
H10B_3001 H 0.0101 0.0212 0.2663 0.094 Uiso 1 1 calc R
C11_3001 C -0.0669(4) 0.0623(4) 0.1952(4) 0.0807(19) Uani 1 1 d DU
C12_3001 C -0.1357(6) 0.0580(5) 0.1070(4) 0.105(3) Uani 1 1 d DU
H12A_3001 H -0.1030 0.0380 0.0871 0.126 Uiso 1 1 calc R
H12B_3001 H -0.1701 0.0327 0.1041 0.126 Uiso 1 1 calc R
C13_3001 C -0.1200(4) 0.1271(5) 0.0201(4) 0.097(2) Uani 1 1 d DU
C14_3001 C -0.1424(8) 0.1894(6) -0.0759(5) 0.131(4) Uani 1 1 d DU
H14A_3001 H -0.1131 0.1642 -0.0951 0.157 Uiso 1 1 calc R
H14B_3001 H -0.1795 0.1833 -0.0975 0.157 Uiso 1 1 calc R
C15_3001 C -0.0770(5) 0.2612(5) -0.1200(5) 0.113(3) Uani 1 1 d DU
C16_3001 C -0.0440(6) 0.3493(6) -0.1770(7) 0.130(3) Uani 1 1 d DU
H16A_3001 H -0.0201 0.3209 -0.1993 0.156 Uiso 1 1 calc R
H16B_3001 H -0.0687 0.3690 -0.2074 0.156 Uiso 1 1 calc R
C17_3001 C -0.0228(5) 0.4532(5) -0.1506(5) 0.124(3) Uani 1 1 d DU
H17_3001 H -0.0400 0.4666 -0.1897 0.149 Uiso 1 1 calc R
C18_3001 C 0.0323(5) 0.4867(4) -0.1364(5) 0.122(3) Uani 1 1 d DU
H18_3001 H 0.0431 0.5136 -0.1700 0.147 Uiso 1 1 calc R
C19_3001 C 0.1565(5) 0.5178(4) -0.0424(6) 0.124(3) Uani 1 1 d DU
H19_3001 H 0.1744 0.5463 -0.0709 0.148 Uiso 1 1 calc R
C20_3001 C 0.1915(5) 0.5129(4) 0.0142(5) 0.119(3) Uani 1 1 d DU
H20_3001 H 0.2262 0.5387 0.0127 0.143 Uiso 1 1 calc R
C21_3001 C 0.2325(5) 0.4593(4) 0.1675(5) 0.108(3) Uani 1 1 d DU
H21_3001 H 0.2681 0.4839 0.1674 0.130 Uiso 1 1 calc R
C22_3001 C 0.2276(4) 0.4239(3) 0.2266(5) 0.099(2) Uani 1 1 d DU
H22_3001 H 0.2585 0.4344 0.2564 0.118 Uiso 1 1 calc R
C23_3001 C 0.1820(3) 0.3217(3) 0.3373(4) 0.081(2) Uani 1 1 d DU
H23_3001 H 0.2144 0.3367 0.3630 0.097 Uiso 1 1 calc R
C24_3001 C 0.1451(3) 0.2743(3) 0.3717(4) 0.0830(19) Uani 1 1 d DU
H24_3001 H 0.1572 0.2707 0.4150 0.100 Uiso 1 1 calc R
C25_3001 C 0.0431(3) 0.1587(3) 0.3967(4) 0.0791(19) Uani 1 1 d DU
H25_3001 H 0.0566 0.1563 0.4397 0.095 Uiso 1 1 calc R
C26_3001 C -0.0054(3) 0.1146(3) 0.3827(4) 0.0771(19) Uani 1 1 d DU
H26_3001 H -0.0093 0.0849 0.4154 0.093 Uiso 1 1 calc R
C27_3001 C -0.1269(4) 0.0619(3) 0.2803(4) 0.0797(18) Uani 1 1 d DU
H27_3001 H -0.1367 0.0252 0.3020 0.096 Uiso 1 1 calc R
C28_3001 C -0.1648(4) 0.0695(4) 0.2216(4) 0.091(2) Uani 1 1 d DU
H28_3001 H -0.1949 0.0387 0.2173 0.109 Uiso 1 1 calc R
C29_3001 C -0.2055(4) 0.1408(4) 0.0783(4) 0.092(2) Uani 1 1 d DU
H29_3001 H -0.2375 0.1123 0.0721 0.111 Uiso 1 1 calc R
C30_3001 C -0.2023(4) 0.1875(4) 0.0255(4) 0.099(2) Uani 1 1 d DU
H30_3001 H -0.2373 0.1853 -0.0010 0.119 Uiso 1 1 calc R
C31_3001 C -0.1688(5) 0.2907(5) -0.0777(5) 0.120(3) Uani 1 1 d DU
H31_3001 H -0.2071 0.2792 -0.0951 0.144 Uiso 1 1 calc R
C32_3001 C -0.1398(5) 0.3442(5) -0.1150(5) 0.118(3) Uani 1 1 d DU
H32_3001 H -0.1646 0.3558 -0.1501 0.142 Uiso 1 1 calc R
C33_3001 C -0.0374(5) 0.5042(5) -0.0618(6) 0.126(3) Uani 1 1 d DU
C34_3001 C 0.0548(6) 0.5625(5) -0.0597(7) 0.143(3) Uani 1 1 d DU
H34A_3001 H 0.0311 0.5912 -0.0375 0.172 Uiso 1 1 calc R
H34B_3001 H 0.0731 0.5824 -0.0945 0.172 Uiso 1 1 calc R
C35_3001 C 0.1002(5) 0.5436(5) 0.0457(5) 0.125(3) Uani 1 1 d DU
C36_3001 C 0.1742(6) 0.5466(4) 0.1288(5) 0.127(3) Uani 1 1 d DU
H36A_3001 H 0.2119 0.5666 0.1250 0.152 Uiso 1 1 calc R
H36B_3001 H 0.1466 0.5736 0.1482 0.152 Uiso 1 1 calc R
C37_3001 C 0.1457(4) 0.4824(4) 0.2177(5) 0.099(3) Uani 1 1 d DU
C38_3001 C 0.1516(4) 0.4275(3) 0.3119(4) 0.087(2) Uani 1 1 d DU
H38A_3001 H 0.1833 0.4397 0.3392 0.105 Uiso 1 1 calc R
H38B_3001 H 0.1173 0.4515 0.3215 0.105 Uiso 1 1 calc R
C39_3001 C 0.0821(3) 0.3484(3) 0.3414(4) 0.0703(17) Uani 1 1 d DU
C40_3001 C 0.0404(4) 0.2709(3) 0.4046(4) 0.081(2) Uani 1 1 d DU
H40A_3001 H 0.0093 0.3001 0.4079 0.097 Uiso 1 1 calc R
H40B_3001 H 0.0563 0.2646 0.4458 0.097 Uiso 1 1 calc R
C41_3001 C -0.0449(3) 0.2078(3) 0.3784(4) 0.0711(17) Uani 1 1 d DU
C42_3001 C -0.1198(4) 0.1244(4) 0.3777(4) 0.0817(19) Uani 1 1 d DU
H42A_3001 H -0.1195 0.0877 0.4008 0.098 Uiso 1 1 calc R
H42B_3001 H -0.1459 0.1517 0.3989 0.098 Uiso 1 1 calc R
C43_3001 C -0.1772(3) 0.1512(3) 0.2861(4) 0.0726(17) Uani 1 1 d DU
C44_3001 C -0.2357(3) 0.1509(5) 0.1889(4) 0.094(2) Uani 1 1 d DU
H44A_3001 H -0.2627 0.1192 0.1785 0.112 Uiso 1 1 calc R
H44B_3001 H -0.2579 0.1805 0.2115 0.112 Uiso 1 1 calc R
C45_3001 C -0.2113(4) 0.2371(4) 0.1195(4) 0.093(2) Uani 1 1 d DU
C46_3001 C -0.2173(5) 0.2966(5) 0.0288(6) 0.104(3) Uani 1 1 d DU
H46A_3001 H -0.2222 0.3263 0.0607 0.125 Uiso 1 1 calc R
H46B_3001 H -0.2554 0.2904 0.0094 0.125 Uiso 1 1 calc R
C47_3001 C -0.1601(5) 0.3771(4) -0.0187(5) 0.110(3) Uani 1 1 d DU
C48_3001 C -0.1244(5) 0.4508(5) -0.0905(9) 0.150(5) Uani 1 1 d DU
H48A_3001 H -0.1428 0.4760 -0.0597 0.180 Uiso 1 1 calc R
H48B_3001 H -0.1444 0.4575 -0.1294 0.180 Uiso 1 1 calc R
N1_3001 N -0.0070(4) 0.3903(4) -0.1541(5) 0.115(2) Uani 1 1 d DU
N2_3001 N 0.0737(4) 0.4361(4) -0.1319(5) 0.113(2) Uani 1 1 d DU
N3_3001 N 0.1580(4) 0.4614(3) -0.0674(4) 0.106(2) Uani 1 1 d DU
N4_3001 N 0.2090(4) 0.4502(3) 0.0194(4) 0.103(2) Uani 1 1 d DU
N5_3001 N 0.2350(4) 0.4143(3) 0.1189(4) 0.096(2) Uani 1 1 d DU
N6_3001 N 0.2337(3) 0.3637(3) 0.2049(4) 0.0931(19) Uani 1 1 d DU
N7_3001 N 0.2032(3) 0.2937(3) 0.2831(4) 0.0822(17) Uani 1 1 d DU
N8_3001 N 0.1596(3) 0.2208(3) 0.3365(4) 0.0811(17) Uani 1 1 d DU
N9_3001 N 0.0888(3) 0.1426(3) 0.3536(4) 0.0855(19) Uani 1 1 d DU
N10_3001 N 0.0132(3) 0.0881(3) 0.3238(3) 0.0772(16) Uani 1 1 d DU
N11_3001 N -0.0674(3) 0.0608(3) 0.2579(3) 0.0774(16) Uani 1 1 d DU
N12_3001 N -0.1214(3) 0.0679(4) 0.1724(3) 0.0889(18) Uani 1 1 d DU
N13_3001 N -0.1473(3) 0.1132(4) 0.0750(4) 0.0948(19) Uani 1 1 d DU
N14_3001 N -0.1503(4) 0.1696(5) -0.0076(4) 0.110(2) Uani 1 1 d DU
N15_3001 N -0.1262(4) 0.2446(4) -0.0832(5) 0.115(2) Uani 1 1 d DU
N16_3001 N -0.0832(4) 0.3159(5) -0.1368(5) 0.121(3) Uani 1 1 d DU
N17_3001 N -0.0621(4) 0.4689(5) -0.0973(6) 0.132(3) Uani 1 1 d DU
N18_3001 N 0.0186(4) 0.5175(4) -0.0813(5) 0.128(3) Uani 1 1 d DU
N19_3001 N 0.1000(5) 0.5399(4) -0.0194(5) 0.133(3) Uani 1 1 d DU
N20_3001 N 0.1517(5) 0.5300(4) 0.0647(5) 0.122(3) Uani 1 1 d DU
N21_3001 N 0.1810(5) 0.4943(3) 0.1672(5) 0.120(3) Uani 1 1 d DU
N22_3001 N 0.1691(3) 0.4390(3) 0.2489(4) 0.0918(19) Uani 1 1 d DU
N23_3001 N 0.1377(3) 0.3674(3) 0.3249(4) 0.0822(18) Uani 1 1 d DU
N24_3001 N 0.0853(3) 0.2935(3) 0.3667(3) 0.0716(15) Uani 1 1 d DU
N25_3001 N 0.0150(3) 0.2159(3) 0.3826(3) 0.0750(16) Uani 1 1 d DU
N26_3001 N -0.0578(3) 0.1499(3) 0.3765(3) 0.0768(16) Uani 1 1 d DU
N27_3001 N -0.1416(3) 0.1138(3) 0.3180(3) 0.0830(17) Uani 1 1 d DU
N28_3001 N -0.1898(3) 0.1274(3) 0.2298(3) 0.0803(16) Uani 1 1 d DU
N29_3001 N -0.2146(3) 0.1769(4) 0.1325(4) 0.0900(18) Uani 1 1 d DU
N30_3001 N -0.1991(3) 0.2436(3) 0.0564(4) 0.0926(19) Uani 1 1 d DU
N31_3001 N -0.1752(4) 0.3190(4) -0.0183(4) 0.103(2) Uani 1 1 d DU
N32_3001 N -0.1331(5) 0.3913(4) -0.0730(5) 0.128(3) Uani 1 1 d DU
O1_3001 O 0.0776(4) 0.3363(3) -0.1506(4) 0.112(2) Uani 1 1 d DU
O2_3001 O 0.2006(3) 0.3714(2) -0.0480(4) 0.099(2) Uani 1 1 d DU
O3_3001 O 0.2484(3) 0.3140(3) 0.1138(3) 0.0853(16) Uani 1 1 d DU
O4_3001 O 0.2092(3) 0.1984(3) 0.2455(4) 0.094(2) Uani 1 1 d DU
O5_3001 O 0.1006(3) 0.0826(3) 0.2686(3) 0.0872(17) Uani 1 1 d DU
O6_3001 O -0.0200(4) 0.0594(4) 0.1640(3) 0.115(3) Uani 1 1 d DU
O7_3001 O -0.0752(3) 0.1018(4) 0.0007(3) 0.102(2) Uani 1 1 d DU
O8_3001 O -0.0396(5) 0.2259(5) -0.1336(5) 0.150(4) Uani 1 1 d DU
O9_3001 O -0.0616(6) 0.5288(4) -0.0166(5) 0.154(4) Uani 1 1 d DU
O10_3001 O 0.0585(5) 0.5660(4) 0.0718(5) 0.136(3) Uani 1 1 d DU
O11_3001 O 0.1002(4) 0.5086(3) 0.2288(4) 0.115(3) Uani 1 1 d DU
O12_3001 O 0.0369(2) 0.3780(2) 0.3352(3) 0.0745(14) Uani 1 1 d DU
O13_3001 O -0.0810(2) 0.2484(2) 0.3751(3) 0.0768(14) Uani 1 1 d DU
O14_3001 O -0.1961(3) 0.1971(3) 0.3065(3) 0.0804(15) Uani 1 1 d DU
O15_3001 O -0.2196(3) 0.2759(3) 0.1560(4) 0.0973(18) Uani 1 1 d DU
O16_3001 O -0.1696(4) 0.4122(3) 0.0236(5) 0.122(3) Uani 1 1 d DU
O_4001 O -0.1438(11) 0.6218(7) -0.0285(7) 0.213(8) Uani 1 1 d .
O_4002 O 0.3042(4) 0.1999(4) 0.1413(4) 0.113(2) Uani 1 1 d .
O_4003 O -0.2647(10) 0.431(2) 0.289(4) 0.50(4) Uani 1 1 d .
O_4004 O -0.0869(9) 0.001(2) -0.077(2) 0.56(5) Uani 1 1 d .
O_4005 O -0.1530(5) 0.4174(4) 0.3066(6) 0.132(3) Uani 1 1 d .
O_4006 O -0.2220(7) 0.4256(8) 0.1462(7) 0.180(6) Uani 1 1 d .
O_4007 O 0.1872(15) 0.6524(7) 0.0129(10) 0.279(14) Uani 1 1 d .
O_4008 O 0.2055(6) 0.0268(7) 0.2705(6) 0.160(5) Uani 1 1 d .
O_4009 O -0.2880(6) 0.3141(5) 0.2562(6) 0.153(4) Uani 1 1 d .
O_4010 O 0.236(2) 0.3369(9) -0.1755(18) 0.50(4) Uani 1 1 d .
O_4011 O -0.3319(10) 0.3769(18) 0.1096(19) 0.320(17) Uani 1 1 d .
O_4012 O -0.2802(13) 0.3773(16) -0.0963(18) 0.290(14) Uani 1 1 d .
O_4013 O 0.0229(15) 0.6125(12) 0.1959(16) 0.295(15) Uani 1 1 d .
O_4014 O 0.0810(11) 0.7006(10) 0.1637(13) 0.230(8) Uani 1 1 d .
O_4015 O -0.037(2) 0.6518(13) 0.0407(9) 0.38(3) Uani 1 1 d .
O_4016 O 0.3099(11) 0.2543(17) 0.3654(12) 0.284(15) Uani 1 1 d .
O_4017 O -0.0761(11) 0.7533(8) 0.2076(17) 0.291(17) Uani 1 1 d .
O_4018 O 0.3660(7) 0.4096(13) 0.1810(18) 0.271(13) Uani 1 1 d .
O_4019 O 0.235(2) 0.5696(13) 0.2770(14) 0.38(3) Uani 1 1 d .
O_4020 O 0.2871(16) 0.4927(12) -0.088(2) 0.317(18) Uani 1 1 d .
O_4021 O 0.1884(19) 0.693(2) 0.217(2) 0.37(3) Uani 1 1 d .
O_4022 O 0.364(3) 0.421(3) -0.062(3) 0.52(5) Uani 1 1 d .

loop_
_atom_site_aniso_label
_atom_site_aniso_U_11
_atom_site_aniso_U_22
_atom_site_aniso_U_33
_atom_site_aniso_U_23
_atom_site_aniso_U_13
_atom_site_aniso_U_12
N_2001 0.097(4) 0.090(4) 0.095(7) -0.004(4) 0.008(4) 0.006(3)
CA_2001 0.094(5) 0.080(4) 0.072(6) 0.001(4) 0.016(4) 0.007(3)
CB_2001 0.082(4) 0.085(4) 0.077(6) -0.001(4) -0.005(4) 0.006(3)
CG_2001 0.084(4) 0.071(4) 0.063(5) -0.009(3) -0.002(3) -0.004(3)
CD1_2001 0.089(4) 0.077(4) 0.056(5) 0.001(3) -0.007(3) 0.007(3)
NE1_2001 0.075(3) 0.075(3) 0.050(4) -0.009(3) -0.012(3) 0.011(3)
CE2_2001 0.088(4) 0.071(4) 0.045(4) -0.008(3) -0.005(3) 0.010(3)
CD2_2001 0.085(4) 0.084(4) 0.050(4) -0.008(3) -0.015(3) 0.010(3)
CE3_2001 0.081(4) 0.127(7) 0.072(6) 0.004(5) -0.003(4) 0.014(4)
CZ3_2001 0.112(5) 0.130(7) 0.054(6) 0.009(5) -0.004(4) 0.023(5)
CH2_2001 0.103(5) 0.101(6) 0.057(5) 0.018(4) 0.009(4) 0.018(4)
CZ2_2001 0.091(4) 0.068(4) 0.063(5) -0.002(3) -0.002(3) 0.001(3)
C_2001 0.081(4) 0.091(4) 0.077(6) -0.002(4) 0.000(4) 0.008(3)
O_2001 0.113(4) 0.109(4) 0.071(5) 0.004(3) -0.009(3) 0.008(3)
N_2002 0.117(5) 0.085(4) 0.064(5) -0.006(3) -0.006(4) -0.014(3)
CA_2002 0.114(6) 0.090(5) 0.096(8) 0.004(5) 0.022(5) -0.002(4)
C_2002 0.208(15) 0.120(8) 0.122(11) 0.033(8) 0.064(10) 0.057(9)
O_2002 0.174(8) 0.126(6) 0.103(7) 0.027(5) 0.033(6) 0.040(5)
N_2003 0.45(3) 0.253(19) 0.169(15) 0.121(15) 0.15(2) 0.21(2)
CA_2003 0.36(3) 0.27(2) 0.23(3) 0.160(17) 0.07(2) 0.15(2)
C_2003 0.44(3) 0.156(16) 0.43(4) 0.125(17) 0.28(3) 0.13(2)
O_2003 0.54(4) 0.47(5) 0.46(6) 0.18(4) 0.34(5) 0.29(4)
OXT_2003 0.54(4) 0.156(14) 0.78(8) -0.08(3) 0.38(5) -0.07(2)
C1_3001 0.144(6) 0.120(5) 0.067(7) 0.019(6) -0.004(6) 0.033(5)
C2_3001 0.133(6) 0.107(6) 0.100(6) 0.019(5) 0.036(5) 0.034(5)
C3_3001 0.119(6) 0.074(4) 0.075(5) 0.006(4) 0.046(4) -0.003(4)
C4_3001 0.112(6) 0.099(6) 0.104(6) -0.017(5) 0.037(5) -0.012(4)
C5_3001 0.089(5) 0.086(4) 0.085(5) -0.028(4) 0.025(5) -0.010(4)
C6_3001 0.074(4) 0.104(5) 0.085(6) -0.035(4) 0.011(4) 0.011(3)
C7_3001 0.062(4) 0.104(4) 0.070(5) -0.025(4) -0.009(3) 0.019(3)
C8_3001 0.091(4) 0.098(5) 0.093(7) -0.009(4) -0.001(4) 0.030(4)
C9_3001 0.102(5) 0.072(4) 0.055(5) 0.002(3) 0.023(4) 0.018(3)
C10_3001 0.120(5) 0.073(4) 0.040(4) 0.010(3) 0.026(3) 0.011(3)
C11_3001 0.114(5) 0.087(5) 0.041(4) -0.004(4) 0.011(3) 0.008(4)
C12_3001 0.133(8) 0.124(6) 0.057(5) -0.022(4) -0.004(5) 0.002(5)
C13_3001 0.105(5) 0.131(7) 0.053(5) -0.020(4) -0.019(4) 0.012(5)
C14_3001 0.188(12) 0.146(7) 0.058(6) -0.004(6) 0.002(6) 0.003(7)
C15_3001 0.142(7) 0.141(7) 0.057(7) -0.020(5) 0.000(5) 0.027(5)
C16_3001 0.129(7) 0.170(8) 0.090(10) 0.007(6) 0.012(6) 0.023(6)
C17_3001 0.147(6) 0.142(6) 0.082(7) 0.050(5) 0.018(5) 0.055(5)
C18_3001 0.152(6) 0.120(6) 0.096(7) 0.047(5) 0.037(6) 0.045(5)
C19_3001 0.178(8) 0.077(4) 0.116(6) 0.014(4) 0.064(6) 0.005(5)
C20_3001 0.154(7) 0.082(5) 0.121(7) -0.002(5) 0.064(5) -0.001(5)
C21_3001 0.122(6) 0.083(4) 0.119(7) -0.038(4) 0.042(6) -0.022(4)
C22_3001 0.112(5) 0.079(4) 0.104(6) -0.042(4) 0.030(5) -0.021(4)
C23_3001 0.070(4) 0.102(4) 0.070(6) -0.029(4) -0.008(3) 0.002(3)
C24_3001 0.094(4) 0.092(4) 0.063(5) -0.018(4) -0.005(4) 0.022(4)
C25_3001 0.099(4) 0.089(4) 0.049(5) -0.001(3) 0.007(4) 0.028(3)
C26_3001 0.104(4) 0.085(4) 0.042(5) 0.003(3) 0.031(4) 0.017(3)
C27_3001 0.107(4) 0.064(3) 0.068(5) -0.001(3) 0.029(4) -0.020(3)
C28_3001 0.109(5) 0.086(4) 0.077(5) -0.005(4) 0.022(4) -0.027(4)
C29_3001 0.095(5) 0.119(5) 0.063(5) -0.009(4) -0.028(4) -0.005(4)
C30_3001 0.105(5) 0.127(6) 0.065(5) 0.000(4) -0.025(4) 0.009(5)
C31_3001 0.128(7) 0.151(6) 0.080(7) -0.001(5) -0.006(5) 0.031(5)
C32_3001 0.115(7) 0.162(6) 0.077(6) 0.022(5) -0.004(5) 0.037(6)
C33_3001 0.158(7) 0.124(8) 0.096(8) 0.053(5) 0.042(6) 0.057(5)
C34_3001 0.204(9) 0.088(6) 0.138(9) 0.038(6) 0.060(7) 0.034(5)
C35_3001 0.155(7) 0.093(6) 0.126(7) -0.013(6) 0.065(6) -0.003(6)
C36_3001 0.178(10) 0.084(5) 0.118(7) -0.009(5) 0.066(6) -0.007(5)
C37_3001 0.137(6) 0.069(4) 0.090(6) -0.025(4) 0.035(5) -0.012(4)
C38_3001 0.092(5) 0.083(4) 0.086(6) -0.033(4) 0.015(4) 0.005(3)
C39_3001 0.075(4) 0.080(4) 0.055(5) -0.021(3) 0.001(3) 0.002(3)
C40_3001 0.104(5) 0.083(4) 0.055(5) -0.008(3) 0.017(4) 0.014(3)
C41_3001 0.090(4) 0.085(4) 0.039(5) 0.005(3) 0.013(3) 0.009(3)
C42_3001 0.104(5) 0.086(5) 0.056(5) -0.003(4) 0.026(4) -0.003(4)
C43_3001 0.063(4) 0.086(4) 0.068(5) -0.004(3) 0.022(3) -0.017(3)
C44_3001 0.070(4) 0.128(6) 0.082(5) -0.010(5) 0.006(4) -0.009(4)
C45_3001 0.089(5) 0.119(5) 0.070(5) -0.001(4) -0.007(4) 0.018(5)
C46_3001 0.099(6) 0.119(6) 0.095(7) 0.010(5) -0.006(5) 0.012(5)
C47_3001 0.125(7) 0.110(5) 0.097(7) 0.018(4) 0.023(6) 0.028(5)
C48_3001 0.147(7) 0.131(6) 0.170(15) 0.062(8) 0.038(8) 0.057(5)
N1_3001 0.144(6) 0.139(6) 0.060(6) 0.008(5) 0.002(5) 0.032(4)
N2_3001 0.141(5) 0.099(4) 0.100(7) 0.029(4) 0.024(5) 0.033(4)
N3_3001 0.151(6) 0.077(4) 0.088(5) 0.017(3) 0.045(4) 0.014(4)
N4_3001 0.131(6) 0.076(4) 0.101(6) -0.014(3) 0.039(4) -0.008(3)
N5_3001 0.111(5) 0.080(4) 0.097(5) -0.027(3) 0.023(4) -0.010(3)
N6_3001 0.098(4) 0.092(4) 0.090(5) -0.034(3) 0.025(4) -0.014(3)
N7_3001 0.061(3) 0.104(4) 0.082(5) -0.030(3) 0.000(3) 0.005(3)
N8_3001 0.080(4) 0.090(3) 0.073(5) -0.022(3) 0.006(3) 0.016(3)
N9_3001 0.092(4) 0.089(4) 0.075(5) -0.010(3) 0.021(3) 0.021(3)
N10_3001 0.111(4) 0.083(4) 0.038(4) -0.002(3) 0.025(3) 0.018(3)
N11_3001 0.105(4) 0.084(4) 0.043(4) 0.005(3) 0.023(3) -0.002(3)
N12_3001 0.106(4) 0.104(5) 0.057(4) -0.016(4) 0.006(3) -0.001(4)
N13_3001 0.102(4) 0.121(5) 0.061(5) -0.020(3) -0.010(3) -0.001(4)
N14_3001 0.121(6) 0.150(7) 0.058(5) -0.016(4) -0.012(4) 0.017(5)
N15_3001 0.136(6) 0.137(5) 0.072(6) -0.003(4) -0.012(4) 0.032(5)
N16_3001 0.119(6) 0.158(6) 0.087(7) 0.004(5) -0.010(4) 0.033(4)
N17_3001 0.136(5) 0.133(7) 0.126(9) 0.049(5) 0.024(6) 0.061(4)
N18_3001 0.162(6) 0.119(6) 0.102(7) 0.047(4) 0.049(5) 0.041(4)
N19_3001 0.187(7) 0.090(5) 0.123(6) 0.021(5) 0.059(5) 0.036(5)
N20_3001 0.162(7) 0.089(5) 0.115(5) -0.002(5) 0.067(5) 0.008(5)
N21_3001 0.159(7) 0.073(4) 0.128(7) -0.010(4) 0.064(6) -0.004(4)
N22_3001 0.110(5) 0.069(3) 0.097(5) -0.029(3) 0.022(4) -0.009(3)
N23_3001 0.087(4) 0.088(3) 0.072(5) -0.015(3) 0.013(3) 0.003(3)
N24_3001 0.076(3) 0.078(3) 0.060(4) -0.012(3) 0.007(3) 0.016(2)
N25_3001 0.085(3) 0.082(3) 0.059(5) -0.001(3) 0.011(3) 0.018(2)
N26_3001 0.092(3) 0.088(3) 0.051(4) 0.004(3) 0.028(3) 0.006(3)
N27_3001 0.113(5) 0.081(4) 0.055(4) -0.001(3) 0.023(3) -0.008(3)
N28_3001 0.080(4) 0.096(4) 0.065(4) -0.005(3) 0.022(3) -0.013(3)
N29_3001 0.077(4) 0.130(5) 0.063(4) -0.012(3) 0.006(3) -0.008(3)
N30_3001 0.082(4) 0.117(4) 0.079(5) 0.004(3) 0.001(4) 0.009(3)
N31_3001 0.123(6) 0.113(5) 0.073(5) 0.007(4) 0.000(4) 0.017(4)
N32_3001 0.167(8) 0.133(5) 0.084(6) 0.036(4) 0.021(6) 0.038(5)
O1_3001 0.149(6) 0.113(4) 0.073(5) 0.000(4) -0.004(4) 0.037(4)
O2_3001 0.124(5) 0.074(3) 0.099(5) 0.010(3) 0.035(4) 0.010(3)
O3_3001 0.093(3) 0.084(3) 0.079(4) -0.026(3) 0.005(3) -0.003(3)
O4_3001 0.084(3) 0.102(4) 0.098(5) -0.035(4) 0.019(3) 0.004(3)
O5_3001 0.110(4) 0.092(3) 0.059(4) -0.004(3) 0.028(3) 0.012(3)
O6_3001 0.133(5) 0.174(7) 0.038(4) -0.018(4) 0.022(3) 0.044(5)
O7_3001 0.109(4) 0.149(6) 0.049(4) -0.019(4) -0.005(3) 0.015(4)
O8_3001 0.163(8) 0.183(8) 0.104(8) -0.032(7) 0.017(6) 0.065(7)
O9_3001 0.209(10) 0.119(6) 0.135(8) 0.045(5) 0.078(7) 0.055(6)
O10_3001 0.158(7) 0.118(5) 0.131(8) -0.002(5) 0.054(6) 0.036(5)
O11_3001 0.157(6) 0.081(4) 0.108(7) -0.005(4) 0.047(5) 0.012(4)
O12_3001 0.088(3) 0.075(3) 0.061(4) -0.011(2) 0.004(3) 0.011(2)
O13_3001 0.081(3) 0.089(3) 0.061(4) 0.000(3) 0.018(3) 0.010(2)
O14_3001 0.082(3) 0.094(3) 0.066(4) -0.007(3) 0.017(3) -0.005(2)
O15_3001 0.086(4) 0.126(5) 0.079(5) -0.003(4) 0.015(3) 0.016(3)
O16_3001 0.151(6) 0.096(4) 0.118(7) 0.007(4) 0.026(5) 0.030(4)
O_4001 0.36(2) 0.173(10) 0.111(10) 0.054(8) 0.046(12) 0.099(13)
O_4002 0.112(5) 0.131(6) 0.097(6) -0.017(4) -0.007(4) 0.017(4)
O_4003 0.132(12) 0.48(5) 0.89(13) 0.11(7) 0.00(3) 0.10(2)
O_4004 0.166(13) 0.86(8) 0.66(7) -0.66(7) -0.17(3) 0.21(3)
O_4005 0.150(7) 0.107(5) 0.140(9) -0.048(5) -0.024(6) 0.014(4)
O_4006 0.190(11) 0.217(13) 0.133(11) 0.017(9) 0.005(9) 0.079(10)
O_4007 0.52(4) 0.131(9) 0.182(17) 0.046(10) -0.03(2) -0.115(16)
O_4008 0.160(8) 0.220(12) 0.100(8) -0.024(8) 0.007(6) 0.075(8)
O_4009 0.200(10) 0.134(7) 0.123(9) -0.013(6) 0.064(8) -0.039(6)
O_4010 0.78(7) 0.181(14) 0.52(5) 0.17(2) 0.55(6) 0.24(3)
O_4011 0.177(15) 0.43(4) 0.35(4) -0.03(4) 0.07(2) 0.08(2)
O_4012 0.25(2) 0.34(3) 0.28(3) 0.06(3) -0.02(2) 0.07(2)
O_4013 0.35(3) 0.25(2) 0.28(3) -0.04(2) 0.01(3) 0.16(2)
O_4014 0.27(2) 0.208(15) 0.22(2) 0.004(15) 0.005(18) 0.031(14)
O_4015 0.76(8) 0.28(2) 0.099(12) 0.021(13) 0.00(2) 0.29(4)
O_4016 0.232(19) 0.44(4) 0.18(2) 0.10(2) -0.025(15) 0.10(2)
O_4017 0.28(2) 0.165(12) 0.42(4) -0.009(18) 0.18(3) 0.039(13)
O_4018 0.141(10) 0.33(3) 0.35(4) 0.01(3) 0.010(16) -0.040(12)
O_4019 0.63(7) 0.26(2) 0.23(3) -0.16(2) 0.19(4) -0.19(3)
O_4020 0.35(3) 0.23(2) 0.37(5) 0.02(3) 0.10(4) -0.01(2)
O_4021 0.33(4) 0.48(6) 0.31(4) 0.18(4) -0.06(3) -0.11(4)
O_4022 0.54(8) 0.58(8) 0.43(7) 0.18(7) 0.33(7) 0.24(7)

loop_
_atom_type_symbol
_atom_type_description
_atom_type_scat_dispersion_real
_atom_type_scat_dispersion_imag
_atom_type_scat_source
C C 0.0033 0.0000 'International Tables Vol C Tables 4.2.6.8 and 6.1.1.4'
H H 0.0000 0.0000 'International Tables Vol C Tables 4.2.6.8 and 6.1.1.4'
N N 0.0061 0.0000 'International Tables Vol C Tables 4.2.6.8 and 6.1.1.4'
O O 0.0106 0.0000 'International Tables Vol C Tables 4.2.6.8 and 6.1.1.4'

loop_
_geom_angle_atom_site_label_1
_geom_angle_atom_site_label_2
_geom_angle_atom_site_label_3
_geom_angle
N_2001 CA_2001 C_2001 106.6(6)
N_2001 CA_2001 CB_2001 110.9(7)
C_2001 CA_2001 CB_2001 113.9(7)
CG_2001 CB_2001 CA_2001 108.8(5)
CD1_2001 CG_2001 CD2_2001 106.6(6)
CD1_2001 CG_2001 CB_2001 128.3(8)
CD2_2001 CG_2001 CB_2001 125.1(7)
CG_2001 CD1_2001 NE1_2001 108.7(7)
CD1_2001 NE1_2001 CE2_2001 110.3(6)
NE1_2001 CE2_2001 CD2_2001 107.1(6)
NE1_2001 CE2_2001 CZ2_2001 129.7(7)
CD2_2001 CE2_2001 CZ2_2001 123.2(7)
CE2_2001 CD2_2001 CE3_2001 118.7(7)
CE2_2001 CD2_2001 CG_2001 107.3(6)
CE3_2001 CD2_2001 CG_2001 134.1(7)
CZ3_2001 CE3_2001 CD2_2001 118.4(8)
CE3_2001 CZ3_2001 CH2_2001 120.8(8)
CZ2_2001 CH2_2001 CZ3_2001 122.7(8)
CH2_2001 CZ2_2001 CE2_2001 116.1(7)
O_2001 C_2001 N_2002 121.1(8)
O_2001 C_2001 CA_2001 119.6(7)
N_2002 C_2001 CA_2001 119.1(7)
C_2001 N_2002 CA_2002 120.9(9)
N_2002 CA_2002 C_2002 108.6(8)
O_2002 C_2002 N_2003 120.7(11)
O_2002 C_2002 CA_2002 126.3(10)
N_2003 C_2002 CA_2002 112.5(11)
C_2002 N_2003 CA_2003 117.1(14)
N_2003 CA_2003 C_2003 113(2)
OXT_2003 C_2003 O_2003 132(4)
OXT_2003 C_2003 CA_2003 112(3)
O_2003 C_2003 CA_2003 116(3)
O1_3001 C1_3001 N2_3001 131.3(10)
O1_3001 C1_3001 N1_3001 121.9(10)
N2_3001 C1_3001 N1_3001 106.8(8)
N3_3001 C2_3001 N2_3001 115.3(9)
O2_3001 C3_3001 N4_3001 126.8(9)
O2_3001 C3_3001 N3_3001 123.4(9)
N4_3001 C3_3001 N3_3001 109.8(7)
N4_3001 C4_3001 N5_3001 113.3(8)
O3_3001 C5_3001 N6_3001 127.9(9)
O3_3001 C5_3001 N5_3001 123.2(8)
N6_3001 C5_3001 N5_3001 108.9(7)
N6_3001 C6_3001 N7_3001 113.9(7)
O4_3001 C7_3001 N7_3001 126.6(8)
O4_3001 C7_3001 N8_3001 125.7(8)
N7_3001 C7_3001 N8_3001 107.5(6)
N8_3001 C8_3001 N9_3001 115.2(7)
O5_3001 C9_3001 N9_3001 125.9(8)
O5_3001 C9_3001 N10_3001 126.3(8)
N9_3001 C9_3001 N10_3001 107.7(6)
N10_3001 C10_3001 N11_3001 113.7(6)
O6_3001 C11_3001 N12_3001 125.9(8)
O6_3001 C11_3001 N11_3001 122.7(8)
N12_3001 C11_3001 N11_3001 111.4(7)
N13_3001 C12_3001 N12_3001 111.5(8)
O7_3001 C13_3001 N14_3001 127.4(10)
O7_3001 C13_3001 N13_3001 123.7(9)
N14_3001 C13_3001 N13_3001 108.8(8)
N15_3001 C14_3001 N14_3001 115.0(11)
O8_3001 C15_3001 N16_3001 130.0(12)
O8_3001 C15_3001 N15_3001 120.9(11)
N16_3001 C15_3001 N15_3001 108.9(9)
N1_3001 C16_3001 N16_3001 121.3(12)
N1_3001 C17_3001 C18_3001 107.5(8)
N1_3001 C17_3001 N17_3001 114.5(9)
C18_3001 C17_3001 N17_3001 102.5(9)
N18_3001 C18_3001 C17_3001 104.0(9)
N18_3001 C18_3001 N2_3001 117.6(10)
C17_3001 C18_3001 N2_3001 98.6(8)
N3_3001 C19_3001 N19_3001 118.1(10)
N3_3001 C19_3001 C20_3001 104.0(8)
N19_3001 C19_3001 C20_3001 102.4(9)
C19_3001 C20_3001 N20_3001 105.6(9)
C19_3001 C20_3001 N4_3001 106.4(8)
N20_3001 C20_3001 N4_3001 111.2(8)
N21_3001 C21_3001 N5_3001 114.8(9)
N21_3001 C21_3001 C22_3001 104.0(7)
N5_3001 C21_3001 C22_3001 103.9(7)
N6_3001 C22_3001 N22_3001 114.6(7)
N6_3001 C22_3001 C21_3001 102.7(7)
N22_3001 C22_3001 C21_3001 102.8(8)
N7_3001 C23_3001 N23_3001 113.2(7)
N7_3001 C23_3001 C24_3001 105.7(6)
N23_3001 C23_3001 C24_3001 101.9(6)
N24_3001 C24_3001 N8_3001 115.0(7)
N24_3001 C24_3001 C23_3001 105.4(6)
N8_3001 C24_3001 C23_3001 101.7(6)
N9_3001 C25_3001 N25_3001 113.4(7)
N9_3001 C25_3001 C26_3001 103.0(6)
N25_3001 C25_3001 C26_3001 103.0(6)
N26_3001 C26_3001 N10_3001 112.5(7)
N26_3001 C26_3001 C25_3001 104.5(6)
N10_3001 C26_3001 C25_3001 103.5(6)
N11_3001 C27_3001 N27_3001 114.5(6)
N11_3001 C27_3001 C28_3001 104.3(6)
N27_3001 C27_3001 C28_3001 104.0(7)
N28_3001 C28_3001 N12_3001 112.3(7)
N28_3001 C28_3001 C27_3001 102.7(7)
N12_3001 C28_3001 C27_3001 103.0(6)
N29_3001 C29_3001 N13_3001 114.3(7)
N29_3001 C29_3001 C30_3001 102.4(7)
N13_3001 C29_3001 C30_3001 102.3(7)
N30_3001 C30_3001 N14_3001 116.2(9)
N30_3001 C30_3001 C29_3001 105.2(7)
N14_3001 C30_3001 C29_3001 102.3(7)
N15_3001 C31_3001 N31_3001 117.9(10)
N15_3001 C31_3001 C32_3001 103.6(9)
N31_3001 C31_3001 C32_3001 98.8(8)
N32_3001 C32_3001 N16_3001 115.5(10)
N32_3001 C32_3001 C31_3001 107.0(9)
N16_3001 C32_3001 C31_3001 100.6(8)
N17_3001 C33_3001 O9_3001 124.9(12)
N17_3001 C33_3001 N18_3001 111.6(10)
O9_3001 C33_3001 N18_3001 123.2(13)
N18_3001 C34_3001 N19_3001 111.2(9)
O10_3001 C35_3001 N20_3001 131.5(12)
O10_3001 C35_3001 N19_3001 119.3(12)
N20_3001 C35_3001 N19_3001 108.1(9)
N21_3001 C36_3001 N20_3001 110.7(9)
O11_3001 C37_3001 N22_3001 127.7(9)
O11_3001 C37_3001 N21_3001 123.6(9)
N22_3001 C37_3001 N21_3001 108.8(8)
N23_3001 C38_3001 N22_3001 114.8(7)
O12_3001 C39_3001 N24_3001 125.9(7)
O12_3001 C39_3001 N23_3001 124.1(7)
N24_3001 C39_3001 N23_3001 110.0(6)
N24_3001 C40_3001 N25_3001 114.0(7)
O13_3001 C41_3001 N26_3001 125.5(7)
O13_3001 C41_3001 N25_3001 124.1(7)
N26_3001 C41_3001 N25_3001 110.4(6)
N27_3001 C42_3001 N26_3001 112.1(7)
O14_3001 C43_3001 N27_3001 124.1(8)
O14_3001 C43_3001 N28_3001 126.4(8)
N27_3001 C43_3001 N28_3001 109.4(6)
N29_3001 C44_3001 N28_3001 115.2(7)
O15_3001 C45_3001 N29_3001 125.3(9)
O15_3001 C45_3001 N30_3001 126.6(9)
N29_3001 C45_3001 N30_3001 108.1(8)
N30_3001 C46_3001 N31_3001 113.4(8)
O16_3001 C47_3001 N31_3001 125.2(9)
O16_3001 C47_3001 N32_3001 124.4(10)
N31_3001 C47_3001 N32_3001 110.4(9)
N32_3001 C48_3001 N17_3001 115.2(10)
C16_3001 N1_3001 C1_3001 126.2(10)
C16_3001 N1_3001 C17_3001 122.4(10)
C1_3001 N1_3001 C17_3001 109.5(9)
C1_3001 N2_3001 C2_3001 122.2(8)
C1_3001 N2_3001 C18_3001 117.2(9)
C2_3001 N2_3001 C18_3001 118.7(8)
C3_3001 N3_3001 C19_3001 112.4(9)
C3_3001 N3_3001 C2_3001 123.4(8)
C19_3001 N3_3001 C2_3001 123.1(9)
C3_3001 N4_3001 C4_3001 121.9(8)
C3_3001 N4_3001 C20_3001 106.9(8)
C4_3001 N4_3001 C20_3001 127.1(9)
C5_3001 N5_3001 C4_3001 122.0(7)
C5_3001 N5_3001 C21_3001 110.1(8)
C4_3001 N5_3001 C21_3001 123.1(7)
C5_3001 N6_3001 C6_3001 122.2(7)
C5_3001 N6_3001 C22_3001 113.8(8)
C6_3001 N6_3001 C22_3001 120.6(8)
C7_3001 N7_3001 C23_3001 112.1(7)
C7_3001 N7_3001 C6_3001 119.4(6)
C23_3001 N7_3001 C6_3001 122.6(7)
C7_3001 N8_3001 C8_3001 123.2(7)
C7_3001 N8_3001 C24_3001 111.9(6)
C8_3001 N8_3001 C24_3001 124.1(8)
C9_3001 N9_3001 C25_3001 113.2(7)
C9_3001 N9_3001 C8_3001 122.4(7)
C25_3001 N9_3001 C8_3001 124.1(8)
C9_3001 N10_3001 C10_3001 122.7(6)
C9_3001 N10_3001 C26_3001 110.6(6)
C10_3001 N10_3001 C26_3001 124.3(6)
C11_3001 N11_3001 C10_3001 122.3(7)
C11_3001 N11_3001 C27_3001 110.2(7)
C10_3001 N11_3001 C27_3001 124.6(7)
C11_3001 N12_3001 C28_3001 111.0(7)
C11_3001 N12_3001 C12_3001 123.1(8)
C28_3001 N12_3001 C12_3001 124.2(8)
C13_3001 N13_3001 C12_3001 121.7(8)
C13_3001 N13_3001 C29_3001 110.5(7)
C12_3001 N13_3001 C29_3001 120.6(9)
C13_3001 N14_3001 C30_3001 113.8(8)
C13_3001 N14_3001 C14_3001 125.4(10)
C30_3001 N14_3001 C14_3001 119.2(9)
C14_3001 N15_3001 C15_3001 122.7(10)
C14_3001 N15_3001 C31_3001 119.9(12)
C15_3001 N15_3001 C31_3001 112.6(9)
C15_3001 N16_3001 C16_3001 126.7(10)
C15_3001 N16_3001 C32_3001 114.3(9)
C16_3001 N16_3001 C32_3001 118.8(9)
C33_3001 N17_3001 C48_3001 123.2(12)
C33_3001 N17_3001 C17_3001 111.1(10)
C48_3001 N17_3001 C17_3001 125.3(12)
C33_3001 N18_3001 C34_3001 127.1(11)
C33_3001 N18_3001 C18_3001 110.7(10)
C34_3001 N18_3001 C18_3001 121.1(10)
C35_3001 N19_3001 C34_3001 125.8(10)
C35_3001 N19_3001 C19_3001 111.1(10)
C34_3001 N19_3001 C19_3001 122.5(10)
C35_3001 N20_3001 C20_3001 112.7(10)
C35_3001 N20_3001 C36_3001 122.7(9)
C20_3001 N20_3001 C36_3001 122.4(10)
C37_3001 N21_3001 C21_3001 111.4(8)
C37_3001 N21_3001 C36_3001 123.3(8)
C21_3001 N21_3001 C36_3001 123.2(9)
C37_3001 N22_3001 C38_3001 120.9(7)
C37_3001 N22_3001 C22_3001 112.1(8)
C38_3001 N22_3001 C22_3001 121.5(8)
C39_3001 N23_3001 C38_3001 123.5(6)
C39_3001 N23_3001 C23_3001 110.9(6)
C38_3001 N23_3001 C23_3001 124.0(7)
C39_3001 N24_3001 C40_3001 122.0(6)
C39_3001 N24_3001 C24_3001 111.1(6)
C40_3001 N24_3001 C24_3001 122.2(7)
C41_3001 N25_3001 C40_3001 121.8(6)
C41_3001 N25_3001 C25_3001 108.9(6)
C40_3001 N25_3001 C25_3001 120.9(7)
C41_3001 N26_3001 C26_3001 111.1(6)
C41_3001 N26_3001 C42_3001 125.0(6)
C26_3001 N26_3001 C42_3001 123.3(6)
C43_3001 N27_3001 C42_3001 124.8(7)
C43_3001 N27_3001 C27_3001 110.5(7)
C42_3001 N27_3001 C27_3001 124.6(7)
C43_3001 N28_3001 C28_3001 112.8(7)
C43_3001 N28_3001 C44_3001 122.9(7)
C28_3001 N28_3001 C44_3001 122.5(7)
C45_3001 N29_3001 C44_3001 126.1(8)
C45_3001 N29_3001 C29_3001 112.6(7)
C44_3001 N29_3001 C29_3001 120.3(8)
C46_3001 N30_3001 C45_3001 116.7(8)
C46_3001 N30_3001 C30_3001 122.9(9)
C45_3001 N30_3001 C30_3001 110.4(8)
C47_3001 N31_3001 C31_3001 113.5(8)
C47_3001 N31_3001 C46_3001 119.9(8)
C31_3001 N31_3001 C46_3001 121.5(9)
C47_3001 N32_3001 C32_3001 109.1(9)
C47_3001 N32_3001 C48_3001 121.2(11)
C32_3001 N32_3001 C48_3001 124.3(12)

loop_
_geom_bond_atom_site_label_1
_geom_bond_atom_site_label_2
_geom_bond_distance
N_2001 CA_2001 1.458(10)
CA_2001 C_2001 1.499(11)
CA_2001 CB_2001 1.595(10)
CB_2001 CG_2001 1.487(10)
CG_2001 CD1_2001 1.368(10)
CG_2001 CD2_2001 1.439(10)
CD1_2001 NE1_2001 1.365(10)
NE1_2001 CE2_2001 1.367(9)
CE2_2001 CD2_2001 1.391(10)
CE2_2001 CZ2_2001 1.387(10)
CD2_2001 CE3_2001 1.414(11)
CE3_2001 CZ3_2001 1.373(12)
CZ3_2001 CH2_2001 1.383(12)
CH2_2001 CZ2_2001 1.375(11)
C_2001 O_2001 1.237(10)
C_2001 N_2002 1.340(10)
N_2002 CA_2002 1.440(11)
CA_2002 C_2002 1.496(13)
C_2002 O_2002 1.220(13)
C_2002 N_2003 1.328(14)
N_2003 CA_2003 1.446(17)
CA_2003 C_2003 1.520(19)
C_2003 OXT_2003 1.234(10)
C_2003 O_2003 1.235(18)
C1_3001 O1_3001 1.218(11)
C1_3001 N2_3001 1.303(12)
C1_3001 N1_3001 1.382(12)
C2_3001 N3_3001 1.416(13)
C2_3001 N2_3001 1.462(12)
C3_3001 O2_3001 1.239(10)
C3_3001 N4_3001 1.346(11)
C3_3001 N3_3001 1.368(11)
C4_3001 N4_3001 1.405(12)
C4_3001 N5_3001 1.436(12)
C5_3001 O3_3001 1.237(9)
C5_3001 N6_3001 1.316(11)
C5_3001 N5_3001 1.370(11)
C6_3001 N6_3001 1.435(11)
C6_3001 N7_3001 1.451(10)
C7_3001 O4_3001 1.204(9)
C7_3001 N7_3001 1.382(10)
C7_3001 N8_3001 1.402(10)
C8_3001 N8_3001 1.422(11)
C8_3001 N9_3001 1.439(11)
C9_3001 O5_3001 1.223(9)
C9_3001 N9_3001 1.361(10)
C9_3001 N10_3001 1.371(10)
C10_3001 N10_3001 1.420(10)
C10_3001 N11_3001 1.441(10)
C11_3001 O6_3001 1.260(10)
C11_3001 N12_3001 1.335(11)
C11_3001 N11_3001 1.357(10)
C12_3001 N13_3001 1.452(12)
C12_3001 N12_3001 1.468(11)
C13_3001 O7_3001 1.237(10)
C13_3001 N14_3001 1.327(12)
C13_3001 N13_3001 1.376(12)
C14_3001 N15_3001 1.312(13)
C14_3001 N14_3001 1.553(13)
C15_3001 O8_3001 1.203(12)
C15_3001 N16_3001 1.298(12)
C15_3001 N15_3001 1.420(13)
C16_3001 N1_3001 1.346(14)
C16_3001 N16_3001 1.456(13)
C17_3001 N1_3001 1.469(12)
C17_3001 C18_3001 1.492(14)
C17_3001 N17_3001 1.500(13)
C18_3001 N18_3001 1.415(13)
C18_3001 N2_3001 1.484(11)
C19_3001 N3_3001 1.388(12)
C19_3001 N19_3001 1.461(12)
C19_3001 C20_3001 1.465(14)
C20_3001 N20_3001 1.468(12)
C20_3001 N4_3001 1.479(11)
C21_3001 N21_3001 1.410(12)
C21_3001 N5_3001 1.466(11)
C21_3001 C22_3001 1.514(13)
C22_3001 N6_3001 1.447(10)
C22_3001 N22_3001 1.453(11)
C23_3001 N7_3001 1.415(10)
C23_3001 N23_3001 1.468(10)
C23_3001 C24_3001 1.550(12)
C24_3001 N24_3001 1.426(10)
C24_3001 N8_3001 1.470(10)
C25_3001 N9_3001 1.439(10)
C25_3001 N25_3001 1.476(9)
C25_3001 C26_3001 1.516(11)
C26_3001 N26_3001 1.439(10)
C26_3001 N10_3001 1.470(10)
C27_3001 N11_3001 1.432(10)
C27_3001 N27_3001 1.470(10)
C27_3001 C28_3001 1.542(12)
C28_3001 N28_3001 1.439(10)
C28_3001 N12_3001 1.450(11)
C29_3001 N29_3001 1.443(11)
C29_3001 N13_3001 1.460(11)
C29_3001 C30_3001 1.559(12)
C30_3001 N30_3001 1.438(12)
C30_3001 N14_3001 1.436(12)
C31_3001 N15_3001 1.426(12)
C31_3001 N31_3001 1.444(13)
C31_3001 C32_3001 1.598(14)
C32_3001 N32_3001 1.409(13)
C32_3001 N16_3001 1.509(12)
C33_3001 N17_3001 1.241(13)
C33_3001 O9_3001 1.252(12)
C33_3001 N18_3001 1.370(13)
C34_3001 N18_3001 1.390(13)
C34_3001 N19_3001 1.439(14)
C35_3001 O10_3001 1.212(12)
C35_3001 N20_3001 1.276(13)
C35_3001 N19_3001 1.408(13)
C36_3001 N21_3001 1.456(12)
C36_3001 N20_3001 1.524(14)
C37_3001 O11_3001 1.213(11)
C37_3001 N22_3001 1.304(12)
C37_3001 N21_3001 1.381(11)
C38_3001 N23_3001 1.424(10)
C38_3001 N22_3001 1.443(11)
C39_3001 O12_3001 1.230(9)
C39_3001 N24_3001 1.360(10)
C39_3001 N23_3001 1.378(10)
C40_3001 N24_3001 1.403(10)
C40_3001 N25_3001 1.454(10)
C41_3001 O13_3001 1.232(9)
C41_3001 N26_3001 1.344(9)
C41_3001 N25_3001 1.372(10)
C42_3001 N27_3001 1.403(11)
C42_3001 N26_3001 1.518(10)
C43_3001 O14_3001 1.208(9)
C43_3001 N27_3001 1.358(10)
C43_3001 N28_3001 1.362(10)
C44_3001 N29_3001 1.437(11)
C44_3001 N28_3001 1.465(11)
C45_3001 O15_3001 1.197(10)
C45_3001 N29_3001 1.394(11)
C45_3001 N30_3001 1.399(12)
C46_3001 N30_3001 1.401(11)
C46_3001 N31_3001 1.485(12)
C47_3001 O16_3001 1.233(12)
C47_3001 N31_3001 1.358(12)
C47_3001 N32_3001 1.362(12)
C48_3001 N32_3001 1.414(13)
C48_3001 N17_3001 1.476(13)
